data_7033507
loop_
_publ_author_name
'Adams, Muneebah'
'de Kock, Carmen'
'Smith, Peter J.'
'Land, Kirkwood M.'
'Liu, Nicole'
'Hopper, Melissa'
'Hsiao, Allyson'
'Burgoyne, Andrew R.'
'Stringer, Tameryn'
'Meyer, Mervin'
'Wiesner, Lubbe'
'Chibale, Kelly'
'Smith, Gregory S.'

_publ_section_title
;
 Improved antiparasitic activity by incorporation of organosilane entities
 into half-sandwich ruthenium(ii) and rhodium(iii) thiosemicarbazone
 complexes.
;
_journal_issue 5
_journal_name_full 'Dalton transactions (Cambridge, England : 2003)'
_journal_page_first 2456
_journal_page_last 2468
_journal_paper_doi 10.1039/c4dt03234a
_journal_volume 44
_journal_year 2015
_chemical_formula_sum 'C28 H40 Cl5 Fe N3 Ru S Si'
_chemical_formula_weight 812.95
_chemical_name_systematic
; 
 ? 
;
_space_group_IT_number 14
_symmetry_cell_setting monoclinic
_symmetry_space_group_name_Hall '-P 2ybc'
_symmetry_space_group_name_H-M 'P 1 21/c 1'
_atom_sites_solution_hydrogens geom
_atom_sites_solution_primary direct
_atom_sites_solution_secondary difmap
_audit_creation_method SHELXL-97
_audit_update_record
;
2014-07-10 deposited with the CCDC.
2014-12-05 downloaded from the CCDC.
;
_cell_angle_alpha 90.00
_cell_angle_beta 103.4820(10)
_cell_angle_gamma 90.00
_cell_formula_units_Z 4
_cell_length_a 13.8986(3)
_cell_length_b 22.6091(4)
_cell_length_c 11.4831(3)
_cell_measurement_reflns_used 174479
_cell_measurement_temperature 173(2)
_cell_measurement_theta_max 27.47
_cell_measurement_theta_min 3.51
_cell_volume 3508.95(13)
_computing_cell_refinement 'DENZO-SMN (Otwinowski & Minor, 1997)'
_computing_data_collection 'COLLECT program (Nonius, 2000)'
_computing_data_reduction 'DENZO-SMN (Otwinowski & Minor, 1997)'
_computing_molecular_graphics 'X-Seed (Barbour, 2001)'
_computing_publication_material 'SHELXL-97 (Sheldrick, 2001)'
_computing_structure_refinement 'SHELXL-97 (Sheldrick, 1997)'
_computing_structure_solution 'SHELXS-97 (Sheldrick, 1997)'
_diffrn_ambient_temperature 173(2)
_diffrn_measured_fraction_theta_full 0.998
_diffrn_measured_fraction_theta_max 0.998
_diffrn_measurement_device_type 'Nonius Kappa CCD diffractometer'
_diffrn_measurement_method '1.2\% \f scans and \w scans'
_diffrn_radiation_monochromator graphite
_diffrn_radiation_source 'fine-focus sealed tube'
_diffrn_radiation_type MoK\a
_diffrn_radiation_wavelength 0.71073
_diffrn_reflns_av_R_equivalents 0.0608
_diffrn_reflns_av_sigmaI/netI 0.0229
_diffrn_reflns_limit_h_max 18
_diffrn_reflns_limit_h_min -18
_diffrn_reflns_limit_k_max 29
_diffrn_reflns_limit_k_min -29
_diffrn_reflns_limit_l_max 14
_diffrn_reflns_limit_l_min -14
_diffrn_reflns_number 174479
_diffrn_reflns_theta_full 27.47
_diffrn_reflns_theta_max 27.47
_diffrn_reflns_theta_min 3.51
_diffrn_standards_decay_% 0
_diffrn_standards_interval_count 0
_diffrn_standards_interval_time 0
_diffrn_standards_number 0
_exptl_absorpt_coefficient_mu 1.341
_exptl_absorpt_correction_T_max 0.9483
_exptl_absorpt_correction_T_min 0.8040
_exptl_absorpt_correction_type multi-scan
_exptl_absorpt_process_details 'SADABS (Sheldrick, 1996)'
_exptl_crystal_colour red
_exptl_crystal_density_diffrn 1.539
_exptl_crystal_density_method 'not measured'
_exptl_crystal_description block
_exptl_crystal_F_000 1656
_exptl_crystal_size_max 0.17
_exptl_crystal_size_mid 0.16
_exptl_crystal_size_min 0.04
_refine_diff_density_max 2.256
_refine_diff_density_min -1.955
_refine_diff_density_rms 0.135
_refine_ls_extinction_method none
_refine_ls_goodness_of_fit_ref 1.064
_refine_ls_hydrogen_treatment mixed
_refine_ls_matrix_type full
_refine_ls_number_parameters 374
_refine_ls_number_reflns 8016
_refine_ls_number_restraints 8
_refine_ls_restrained_S_all 1.084
_refine_ls_R_factor_all 0.0690
_refine_ls_R_factor_gt 0.0519
_refine_ls_shift/su_max 0.001
_refine_ls_shift/su_mean 0.000
_refine_ls_structure_factor_coef Fsqd
_refine_ls_weighting_details 'calc w=1/[\s^2^(Fo^2^)+(0.0855P)^2^+12.2173P] where P=(Fo^2^+2Fc^2^)/3'
_refine_ls_weighting_scheme calc
_refine_ls_wR_factor_gt 0.1402
_refine_ls_wR_factor_ref 0.1587
_reflns_number_gt 6426
_reflns_number_total 8016
_reflns_threshold_expression >2sigma(I)
_cod_data_source_file c4dt03234a1.cif
_cod_data_source_block ma218
_cod_depositor_comments 'Adding full bibliography for 7033507.cif.'
_cod_original_sg_symbol_H-M P21/c
_cod_database_code 7033507

loop_
_symmetry_equiv_pos_as_xyz
'x, y, z'
'-x, y+1/2, -z+1/2'
'-x, -y, -z'
'x, -y-1/2, z-1/2'

loop_
_atom_site_label
_atom_site_type_symbol
_atom_site_fract_x
_atom_site_fract_y
_atom_site_fract_z
_atom_site_U_iso_or_equiv
_atom_site_adp_type
_atom_site_occupancy
_atom_site_symmetry_multiplicity
_atom_site_calc_flag
_atom_site_refinement_flags
_atom_site_disorder_assembly
_atom_site_disorder_group
Ru1 Ru 0.04429(2) 0.557206(14) 0.31334(3) 0.02093(12) Uani 1 1 d . . .
Fe1 Fe -0.18650(5) 0.71320(3) 0.02920(6) 0.02909(17) Uani 1 1 d . . .
Cl1 Cl -0.09596(8) 0.57060(5) 0.40115(9) 0.0267(2) Uani 1 1 d . . .
Cl2 Cl 0.18867(9) 0.80854(5) 0.47723(10) 0.0357(3) Uani 1 1 d . . .
S1 S 0.14229(8) 0.57509(5) 0.50630(9) 0.0256(2) Uani 1 1 d . . .
Si1 Si 0.40269(11) 0.68251(7) 0.75922(14) 0.0419(4) Uani 1 1 d . . .
N1 N 0.2260(3) 0.67866(16) 0.5789(3) 0.0262(8) Uani 1 1 d D . .
H1 H 0.237(4) 0.7200(7) 0.564(5) 0.037(15) Uiso 1 1 d D . .
N2 N 0.1226(3) 0.67910(16) 0.3935(3) 0.0252(7) Uani 1 1 d D . .
H2 H 0.137(5) 0.7209(7) 0.405(6) 0.055(18) Uiso 1 1 d D . .
N3 N 0.0529(3) 0.65220(16) 0.3008(3) 0.0233(7) Uani 1 1 d . . .
C1 C 0.3927(6) 0.7630(3) 0.7874(8) 0.080(3) Uani 1 1 d . . .
H1A H 0.4583 0.7788 0.8247 0.120 Uiso 1 1 calc R . .
H1B H 0.3482 0.7692 0.8411 0.120 Uiso 1 1 calc R . .
H1C H 0.3664 0.7834 0.7114 0.120 Uiso 1 1 calc R . .
C2 C 0.4517(6) 0.6433(3) 0.9040(6) 0.071(2) Uani 1 1 d . . .
H2A H 0.5201 0.6556 0.9375 0.106 Uiso 1 1 calc R . .
H2B H 0.4496 0.6005 0.8901 0.106 Uiso 1 1 calc R . .
H2C H 0.4109 0.6532 0.9604 0.106 Uiso 1 1 calc R . .
C3 C 0.4794(6) 0.6662(5) 0.6504(8) 0.085(3) Uani 1 1 d . . .
H3A H 0.4577 0.6911 0.5793 0.128 Uiso 1 1 calc R . .
H3B H 0.4719 0.6244 0.6272 0.128 Uiso 1 1 calc R . .
H3C H 0.5490 0.6744 0.6875 0.128 Uiso 1 1 calc R . .
C4 C 0.2750(3) 0.6528(2) 0.6947(4) 0.0306(10) Uani 1 1 d . . .
H4A H 0.2794 0.6094 0.6850 0.037 Uiso 1 1 calc R . .
H4B H 0.2334 0.6601 0.7525 0.037 Uiso 1 1 calc R . .
C5 C 0.1654(3) 0.64833(19) 0.4924(4) 0.0241(8) Uani 1 1 d . . .
C6 C 0.0186(3) 0.68601(19) 0.2086(4) 0.0259(9) Uani 1 1 d . . .
C7 C 0.0605(4) 0.7464(2) 0.1970(4) 0.0349(11) Uani 1 1 d . . .
H7A H 0.0405 0.7735 0.2537 0.052 Uiso 1 1 calc R . .
H7B H 0.0355 0.7611 0.1152 0.052 Uiso 1 1 calc R . .
H7C H 0.1329 0.7441 0.2146 0.052 Uiso 1 1 calc R . .
C8 C -0.0642(3) 0.66511(19) 0.1126(4) 0.0265(9) Uani 1 1 d . . .
C9 C -0.0698(4) 0.6698(2) -0.0129(4) 0.0311(10) Uani 1 1 d . . .
H9 H -0.0217 0.6873 -0.0488 0.037 Uiso 1 1 calc R . .
C10 C -0.1605(4) 0.6436(2) -0.0744(4) 0.0354(11) Uani 1 1 d . . .
H10 H -0.1827 0.6396 -0.1588 0.043 Uiso 1 1 calc R . .
C11 C -0.2116(4) 0.6245(2) 0.0111(4) 0.0324(10) Uani 1 1 d . . .
H11 H -0.2748 0.6061 -0.0062 0.039 Uiso 1 1 calc R . .
C12 C -0.1534(3) 0.63707(19) 0.1273(4) 0.0276(9) Uani 1 1 d . . .
H12 H -0.1703 0.6286 0.2011 0.033 Uiso 1 1 calc R . .
C13 C -0.2352(9) 0.7765(3) 0.1266(6) 0.086(3) Uani 1 1 d . . .
H13 H -0.2242 0.7763 0.2114 0.103 Uiso 1 1 calc R . .
C14 C -0.3153(6) 0.7510(3) 0.0466(10) 0.078(3) Uani 1 1 d . . .
H14 H -0.3688 0.7305 0.0667 0.093 Uiso 1 1 calc R . .
C15 C -0.3028(5) 0.7607(3) -0.0640(7) 0.067(2) Uani 1 1 d . . .
H15 H -0.3469 0.7476 -0.1354 0.081 Uiso 1 1 calc R . .
C16 C -0.2177(5) 0.7923(3) -0.0603(6) 0.0564(16) Uani 1 1 d . . .
H16 H -0.1939 0.8046 -0.1276 0.068 Uiso 1 1 calc R . .
C17 C -0.1726(5) 0.8030(3) 0.0588(7) 0.063(2) Uani 1 1 d . . .
H17 H -0.1125 0.8237 0.0891 0.076 Uiso 1 1 calc R . .
C18 C -0.0402(3) 0.4889(2) 0.1837(4) 0.0274(9) Uani 1 1 d . . .
C19 C 0.0001(3) 0.5313(2) 0.1195(4) 0.0266(9) Uani 1 1 d . . .
H19 H -0.0412 0.5499 0.0519 0.032 Uiso 1 1 calc R . .
C20 C 0.1027(3) 0.5469(2) 0.1543(4) 0.0277(9) Uani 1 1 d . . .
H20 H 0.1274 0.5774 0.1123 0.033 Uiso 1 1 calc R . .
C21 C 0.1682(3) 0.5176(2) 0.2507(4) 0.0275(9) Uani 1 1 d . . .
C22 C 0.1254(3) 0.47521(19) 0.3160(4) 0.0275(9) Uani 1 1 d . . .
H22 H 0.1671 0.4553 0.3816 0.033 Uiso 1 1 calc R . .
C23 C 0.0237(3) 0.46201(19) 0.2864(4) 0.0269(9) Uani 1 1 d . . .
H23 H -0.0028 0.4352 0.3344 0.032 Uiso 1 1 calc R . .
C24 C -0.1484(3) 0.4737(2) 0.1517(5) 0.0348(11) Uani 1 1 d . . .
H24A H -0.1836 0.5014 0.0909 0.052 Uiso 1 1 calc R . .
H24B H -0.1751 0.4764 0.2233 0.052 Uiso 1 1 calc R . .
H24C H -0.1570 0.4333 0.1200 0.052 Uiso 1 1 calc R . .
C25 C 0.2778(4) 0.5297(2) 0.2875(5) 0.0349(10) Uani 1 1 d . . .
H25 H 0.2987 0.5244 0.3762 0.042 Uiso 1 1 calc R . .
C26 C 0.3061(4) 0.5926(3) 0.2595(7) 0.0531(15) Uani 1 1 d . . .
H26A H 0.2899 0.5986 0.1726 0.080 Uiso 1 1 calc R . .
H26B H 0.3772 0.5984 0.2914 0.080 Uiso 1 1 calc R . .
H26C H 0.2692 0.6210 0.2967 0.080 Uiso 1 1 calc R . .
C27 C 0.3315(4) 0.4827(3) 0.2305(8) 0.066(2) Uani 1 1 d . . .
H27A H 0.3040 0.4436 0.2405 0.099 Uiso 1 1 calc R . .
H27B H 0.4022 0.4831 0.2695 0.099 Uiso 1 1 calc R . .
H27C H 0.3227 0.4911 0.1449 0.099 Uiso 1 1 calc R . .
C28 C 0.6446(4) 0.57096(17) 1.3263(4) 0.070(2) Uani 1 1 d D . .
H28 H 0.7179 0.5767 1.3447 0.084 Uiso 1 1 calc R A 1
Cl3A Cl 0.5937(4) 0.6119(3) 1.2016(5) 0.090(2) Uiso 0.553(10) 1 d PD B 1
Cl4A Cl 0.6011(3) 0.5952(2) 1.4542(3) 0.0616(12) Uiso 0.553(10) 1 d PD B 1
Cl5A Cl 0.6214(3) 0.49599(16) 1.3155(5) 0.0829(16) Uiso 0.553(10) 1 d PD B 1
Cl3B Cl 0.5914(4) 0.6252(2) 1.2193(4) 0.0570(14) Uiso 0.447(10) 1 d PD B 2
Cl5B Cl 0.6175(4) 0.5032(2) 1.2447(7) 0.087(2) Uiso 0.447(10) 1 d PD B 2
Cl4B Cl 0.5993(8) 0.5696(6) 1.4523(7) 0.147(4) Uiso 0.447(10) 1 d PD B 2

loop_
_atom_site_aniso_label
_atom_site_aniso_U_11
_atom_site_aniso_U_22
_atom_site_aniso_U_33
_atom_site_aniso_U_23
_atom_site_aniso_U_13
_atom_site_aniso_U_12
Ru1 0.02362(19) 0.02100(18) 0.01804(18) -0.00214(12) 0.00460(12) -0.00157(12)
Fe1 0.0361(4) 0.0254(3) 0.0231(3) 0.0033(2) 0.0015(3) -0.0016(3)
Cl1 0.0271(5) 0.0297(5) 0.0245(5) 0.0011(4) 0.0086(4) 0.0017(4)
Cl2 0.0454(7) 0.0271(6) 0.0332(6) -0.0007(4) 0.0063(5) -0.0057(5)
S1 0.0301(5) 0.0235(5) 0.0209(5) -0.0008(4) 0.0013(4) -0.0027(4)
Si1 0.0318(7) 0.0382(8) 0.0467(8) 0.0025(6) -0.0088(6) -0.0025(6)
N1 0.0275(18) 0.0253(19) 0.0226(17) -0.0029(14) -0.0006(14) -0.0030(15)
N2 0.0281(18) 0.0232(18) 0.0211(17) -0.0029(14) -0.0009(14) -0.0044(14)
N3 0.0259(18) 0.0237(17) 0.0188(16) -0.0011(13) 0.0024(14) -0.0030(14)
C1 0.068(5) 0.044(4) 0.107(6) -0.009(4) -0.022(4) -0.012(3)
C2 0.064(4) 0.065(4) 0.062(4) 0.015(4) -0.029(3) -0.002(3)
C3 0.049(4) 0.116(7) 0.098(6) 0.011(5) 0.031(4) 0.005(4)
C4 0.030(2) 0.030(2) 0.027(2) -0.0020(18) -0.0019(18) 0.0007(18)
C5 0.023(2) 0.027(2) 0.0218(19) -0.0010(16) 0.0040(16) 0.0019(16)
C6 0.029(2) 0.026(2) 0.023(2) 0.0004(17) 0.0064(17) -0.0042(17)
C7 0.041(3) 0.033(2) 0.028(2) 0.0050(19) 0.003(2) -0.015(2)
C8 0.030(2) 0.023(2) 0.023(2) 0.0001(16) 0.0011(17) -0.0021(17)
C9 0.039(3) 0.028(2) 0.025(2) -0.0005(18) 0.0058(19) -0.0046(19)
C10 0.048(3) 0.033(2) 0.021(2) -0.0039(18) -0.0010(19) -0.002(2)
C11 0.036(2) 0.023(2) 0.032(2) 0.0005(18) -0.0018(19) -0.0037(19)
C12 0.032(2) 0.023(2) 0.026(2) 0.0042(17) 0.0020(18) -0.0013(17)
C13 0.168(9) 0.045(4) 0.043(4) 0.002(3) 0.023(5) 0.051(5)
C14 0.076(5) 0.039(4) 0.136(8) 0.000(4) 0.061(6) 0.007(3)
C15 0.057(4) 0.049(4) 0.080(5) 0.006(4) -0.018(4) 0.012(3)
C16 0.074(4) 0.037(3) 0.061(4) 0.021(3) 0.020(3) 0.012(3)
C17 0.055(4) 0.027(3) 0.093(5) -0.007(3) -0.014(4) -0.001(3)
C18 0.032(2) 0.026(2) 0.024(2) -0.0113(16) 0.0051(18) -0.0046(17)
C19 0.035(2) 0.028(2) 0.0164(19) -0.0062(16) 0.0044(16) 0.0001(18)
C20 0.034(2) 0.029(2) 0.022(2) -0.0031(17) 0.0116(18) 0.0000(18)
C21 0.027(2) 0.026(2) 0.030(2) -0.0067(17) 0.0090(18) -0.0001(17)
C22 0.033(2) 0.023(2) 0.026(2) -0.0032(17) 0.0057(18) 0.0044(17)
C23 0.038(2) 0.0170(19) 0.028(2) -0.0033(16) 0.0119(18) -0.0020(17)
C24 0.028(2) 0.038(3) 0.037(3) -0.011(2) 0.0063(19) -0.009(2)
C25 0.030(2) 0.039(3) 0.036(3) -0.006(2) 0.008(2) -0.001(2)
C26 0.034(3) 0.047(3) 0.077(4) 0.001(3) 0.011(3) -0.008(2)
C27 0.030(3) 0.069(4) 0.103(6) -0.029(4) 0.020(3) 0.001(3)
C28 0.035(3) 0.071(5) 0.101(6) 0.007(4) 0.012(4) 0.001(3)

loop_
_atom_type_symbol
_atom_type_description
_atom_type_scat_dispersion_real
_atom_type_scat_dispersion_imag
_atom_type_scat_source
C C 0.0033 0.0016 'International Tables Vol C Tables 4.2.6.8 and 6.1.1.4'
H H 0.0000 0.0000 'International Tables Vol C Tables 4.2.6.8 and 6.1.1.4'
N N 0.0061 0.0033 'International Tables Vol C Tables 4.2.6.8 and 6.1.1.4'
S S 0.1246 0.1234 'International Tables Vol C Tables 4.2.6.8 and 6.1.1.4'
Si Si 0.0817 0.0704 'International Tables Vol C Tables 4.2.6.8 and 6.1.1.4'
Cl Cl 0.1484 0.1585 'International Tables Vol C Tables 4.2.6.8 and 6.1.1.4'
Fe Fe 0.3463 0.8444 'International Tables Vol C Tables 4.2.6.8 and 6.1.1.4'
Ru Ru -1.2594 0.8363 'International Tables Vol C Tables 4.2.6.8 and 6.1.1.4'

loop_
_geom_angle_atom_site_label_1
_geom_angle_atom_site_label_2
_geom_angle_atom_site_label_3
_geom_angle
N3 Ru1 C22 144.69(15)
N3 Ru1 C20 90.74(15)
C22 Ru1 C20 68.03(17)
N3 Ru1 C23 168.24(15)
C22 Ru1 C23 37.75(17)
C20 Ru1 C23 80.69(17)
N3 Ru1 C21 108.85(15)
C22 Ru1 C21 38.14(17)
C20 Ru1 C21 37.89(17)
C23 Ru1 C21 68.90(17)
N3 Ru1 C19 101.54(15)
C22 Ru1 C19 79.15(17)
C20 Ru1 C19 37.76(17)
C23 Ru1 C19 66.78(17)
C21 Ru1 C19 67.94(17)
N3 Ru1 C18 131.36(15)
C22 Ru1 C18 67.40(17)
C20 Ru1 C18 67.35(16)
C23 Ru1 C18 37.51(17)
C21 Ru1 C18 80.44(16)
C19 Ru1 C18 36.19(16)
N3 Ru1 S1 82.11(9)
C22 Ru1 S1 87.05(12)
C20 Ru1 S1 124.18(13)
C23 Ru1 S1 109.36(13)
C21 Ru1 S1 93.00(12)
C19 Ru1 S1 160.82(12)
C18 Ru1 S1 146.31(12)
N3 Ru1 Cl1 88.02(10)
C22 Ru1 Cl1 124.75(12)
C20 Ru1 Cl1 149.25(13)
C23 Ru1 Cl1 95.22(12)
C21 Ru1 Cl1 162.84(12)
C19 Ru1 Cl1 112.73(12)
C18 Ru1 Cl1 90.84(11)
S1 Ru1 Cl1 86.07(4)
C15 Fe1 C13 65.7(3)
C15 Fe1 C14 38.5(3)
C13 Fe1 C14 40.1(4)
C15 Fe1 C11 111.8(3)
C13 Fe1 C11 132.8(3)
C14 Fe1 C11 106.8(3)
C15 Fe1 C9 135.0(3)
C13 Fe1 C9 148.6(4)
C14 Fe1 C9 171.0(3)
C11 Fe1 C9 68.3(2)
C15 Fe1 C12 141.7(3)
C13 Fe1 C12 110.5(2)
C14 Fe1 C12 112.9(3)
C11 Fe1 C12 40.59(17)
C9 Fe1 C12 68.84(18)
C15 Fe1 C10 109.1(3)
C13 Fe1 C10 170.5(4)
C14 Fe1 C10 131.0(3)
C11 Fe1 C10 40.2(2)
C9 Fe1 C10 40.57(19)
C12 Fe1 C10 68.15(19)
C15 Fe1 C8 175.7(3)
C13 Fe1 C8 117.5(3)
C14 Fe1 C8 145.8(3)
C11 Fe1 C8 68.30(18)
C9 Fe1 C8 40.77(17)
C12 Fe1 C8 40.97(18)
C10 Fe1 C8 68.09(18)
C15 Fe1 C16 39.3(3)
C13 Fe1 C16 66.7(3)
C14 Fe1 C16 66.2(3)
C11 Fe1 C16 142.5(2)
C9 Fe1 C16 112.6(2)
C12 Fe1 C16 176.8(2)
C10 Fe1 C16 114.9(2)
C8 Fe1 C16 138.4(2)
C15 Fe1 C17 66.2(3)
C13 Fe1 C17 40.9(3)
C14 Fe1 C17 67.7(3)
C11 Fe1 C17 173.6(3)
C9 Fe1 C17 117.5(3)
C12 Fe1 C17 137.4(3)
C10 Fe1 C17 145.9(3)
C8 Fe1 C17 114.1(2)
C16 Fe1 C17 39.4(3)
C5 S1 Ru1 99.19(15)
C3 Si1 C1 112.9(5)
C3 Si1 C2 110.9(4)
C1 Si1 C2 109.7(4)
C3 Si1 C4 107.5(3)
C1 Si1 C4 108.5(3)
C2 Si1 C4 107.2(3)
C5 N1 C4 123.3(4)
C5 N1 H1 118(3)
C4 N1 H1 119(3)
C5 N2 N3 120.5(4)
C5 N2 H2 111(4)
N3 N2 H2 128(4)
C6 N3 N2 114.8(4)
C6 N3 Ru1 128.5(3)
N2 N3 Ru1 114.9(3)
Si1 C1 H1A 109.5
Si1 C1 H1B 109.5
H1A C1 H1B 109.5
Si1 C1 H1C 109.5
H1A C1 H1C 109.5
H1B C1 H1C 109.5
Si1 C2 H2A 109.5
Si1 C2 H2B 109.5
H2A C2 H2B 109.5
Si1 C2 H2C 109.5
H2A C2 H2C 109.5
H2B C2 H2C 109.5
Si1 C3 H3A 109.5
Si1 C3 H3B 109.5
H3A C3 H3B 109.5
Si1 C3 H3C 109.5
H3A C3 H3C 109.5
H3B C3 H3C 109.5
N1 C4 Si1 114.2(3)
N1 C4 H4A 108.7
Si1 C4 H4A 108.7
N1 C4 H4B 108.7
Si1 C4 H4B 108.7
H4A C4 H4B 107.6
N1 C5 N2 116.2(4)
N1 C5 S1 122.1(3)
N2 C5 S1 121.7(3)
N3 C6 C8 119.6(4)
N3 C6 C7 122.0(4)
C8 C6 C7 118.5(4)
C6 C7 H7A 109.5
C6 C7 H7B 109.5
H7A C7 H7B 109.5
C6 C7 H7C 109.5
H7A C7 H7C 109.5
H7B C7 H7C 109.5
C9 C8 C12 107.8(4)
C9 C8 C6 125.5(4)
C12 C8 C6 126.8(4)
C9 C8 Fe1 69.3(3)
C12 C8 Fe1 69.3(2)
C6 C8 Fe1 126.5(3)
C10 C9 C8 107.7(4)
C10 C9 Fe1 70.0(3)
C8 C9 Fe1 70.0(3)
C10 C9 H9 126.2
C8 C9 H9 126.2
Fe1 C9 H9 125.4
C11 C10 C9 108.3(4)
C11 C10 Fe1 69.2(3)
C9 C10 Fe1 69.4(3)
C11 C10 H10 125.8
C9 C10 H10 125.8
Fe1 C10 H10 127.1
C10 C11 C12 109.0(4)
C10 C11 Fe1 70.5(3)
C12 C11 Fe1 70.1(3)
C10 C11 H11 125.5
C12 C11 H11 125.5
Fe1 C11 H11 125.4
C11 C12 C8 107.3(4)
C11 C12 Fe1 69.3(3)
C8 C12 Fe1 69.8(2)
C11 C12 H12 126.4
C8 C12 H12 126.4
Fe1 C12 H12 126.1
C14 C13 C17 108.0(6)
C14 C13 Fe1 70.2(4)
C17 C13 Fe1 70.8(4)
C14 C13 H13 126.0
C17 C13 H13 126.0
Fe1 C13 H13 124.6
C15 C14 C13 107.3(7)
C15 C14 Fe1 70.4(4)
C13 C14 Fe1 69.7(5)
C15 C14 H14 126.3
C13 C14 H14 126.3
Fe1 C14 H14 125.1
C14 C15 C16 110.9(7)
C14 C15 Fe1 71.1(4)
C16 C15 Fe1 71.6(4)
C14 C15 H15 124.5
C16 C15 H15 124.5
Fe1 C15 H15 124.4
C15 C16 C17 108.0(7)
C15 C16 Fe1 69.2(4)
C17 C16 Fe1 70.4(3)
C15 C16 H16 126.0
C17 C16 H16 126.0
Fe1 C16 H16 126.0
C16 C17 C13 105.8(6)
C16 C17 Fe1 70.2(3)
C13 C17 Fe1 68.3(4)
C16 C17 H17 127.1
C13 C17 H17 127.1
Fe1 C17 H17 125.9
C19 C18 C23 118.3(4)
C19 C18 C24 121.8(4)
C23 C18 C24 119.7(4)
C19 C18 Ru1 70.8(2)
C23 C18 Ru1 67.9(2)
C24 C18 Ru1 130.6(3)
C18 C19 C20 121.0(4)
C18 C19 Ru1 73.0(2)
C20 C19 Ru1 68.6(2)
C18 C19 H19 119.5
C20 C19 H19 119.5
Ru1 C19 H19 131.9
C21 C20 C19 121.1(4)
C21 C20 Ru1 72.1(2)
C19 C20 Ru1 73.7(2)
C21 C20 H20 119.5
C19 C20 H20 119.5
Ru1 C20 H20 126.8
C20 C21 C22 116.9(4)
C20 C21 C25 123.7(4)
C22 C21 C25 119.4(4)
C20 C21 Ru1 70.0(2)
C22 C21 Ru1 69.5(2)
C25 C21 Ru1 130.5(3)
C23 C22 C21 122.2(4)
C23 C22 Ru1 71.8(2)
C21 C22 Ru1 72.4(3)
C23 C22 H22 118.9
C21 C22 H22 118.9
Ru1 C22 H22 129.5
C22 C23 C18 120.2(4)
C22 C23 Ru1 70.5(2)
C18 C23 Ru1 74.6(2)
C22 C23 H23 119.9
C18 C23 H23 119.9
Ru1 C23 H23 127.0
C18 C24 H24A 109.5
C18 C24 H24B 109.5
H24A C24 H24B 109.5
C18 C24 H24C 109.5
H24A C24 H24C 109.5
H24B C24 H24C 109.5
C21 C25 C26 113.7(4)
C21 C25 C27 108.4(4)
C26 C25 C27 112.4(5)
C21 C25 H25 107.3
C26 C25 H25 107.3
C27 C25 H25 107.3
C25 C26 H26A 109.5
C25 C26 H26B 109.5
H26A C26 H26B 109.5
C25 C26 H26C 109.5
H26A C26 H26C 109.5
H26B C26 H26C 109.5
C25 C27 H27A 109.5
C25 C27 H27B 109.5
H27A C27 H27B 109.5
C25 C27 H27C 109.5
H27A C27 H27C 109.5
H27B C27 H27C 109.5
Cl4B C28 Cl3A 123.8(5)
Cl4B C28 Cl5A 86.8(5)
Cl3A C28 Cl5A 116.0(4)
Cl4B C28 Cl3B 115.1(5)
Cl3A C28 Cl3B 12.0(3)
Cl5A C28 Cl3B 126.2(4)
Cl4B C28 Cl5B 110.8(5)
Cl3A C28 Cl5B 91.7(4)
Cl5A C28 Cl5B 26.9(2)
Cl3B C28 Cl5B 103.1(4)
Cl4B C28 Cl4A 18.7(4)
Cl3A C28 Cl4A 111.5(3)
Cl5A C28 Cl4A 105.3(3)
Cl3B C28 Cl4A 101.0(3)
Cl5B C28 Cl4A 128.2(4)
Cl4B C28 H28 112.5
Cl3A C28 H28 107.9
Cl5A C28 H28 107.9
Cl3B C28 H28 107.2
Cl5B C28 H28 107.6
Cl4A C28 H28 107.9

loop_
_geom_bond_atom_site_label_1
_geom_bond_atom_site_label_2
_geom_bond_distance
Ru1 N3 2.158(4)
Ru1 C22 2.167(4)
Ru1 C20 2.177(4)
Ru1 C23 2.184(4)
Ru1 C21 2.205(4)
Ru1 C19 2.244(4)
Ru1 C18 2.272(4)
Ru1 S1 2.3498(11)
Ru1 Cl1 2.4134(11)
Fe1 C15 2.027(6)
Fe1 C13 2.028(7)
Fe1 C14 2.035(7)
Fe1 C11 2.038(5)
Fe1 C9 2.047(5)
Fe1 C12 2.050(4)
Fe1 C10 2.055(5)
Fe1 C8 2.056(4)
Fe1 C16 2.057(6)
Fe1 C17 2.060(6)
S1 C5 1.701(4)
Si1 C3 1.859(8)
Si1 C1 1.859(7)
Si1 C2 1.867(7)
Si1 C4 1.881(5)
N1 C5 1.333(5)
N1 C4 1.467(6)
N1 H1 0.969(5)
N2 C5 1.347(5)
N2 N3 1.400(5)
N2 H2 0.969(5)
N3 C6 1.303(6)
C1 H1A 0.9800
C1 H1B 0.9800
C1 H1C 0.9800
C2 H2A 0.9800
C2 H2B 0.9800
C2 H2C 0.9800
C3 H3A 0.9800
C3 H3B 0.9800
C3 H3C 0.9800
C4 H4A 0.9900
C4 H4B 0.9900
C6 C8 1.474(6)
C6 C7 1.503(6)
C7 H7A 0.9800
C7 H7B 0.9800
C7 H7C 0.9800
C8 C9 1.429(6)
C8 C12 1.437(6)
C9 C10 1.422(7)
C9 H9 0.9500
C10 C11 1.408(7)
C10 H10 0.9500
C11 C12 1.418(6)
C11 H11 0.9500
C12 H12 0.9500
C13 C14 1.392(13)
C13 C17 1.427(12)
C13 H13 0.9500
C14 C15 1.339(11)
C14 H14 0.9500
C15 C16 1.373(10)
C15 H15 0.9500
C16 C17 1.387(10)
C16 H16 0.9500
C17 H17 0.9500
C18 C19 1.403(6)
C18 C23 1.435(6)
C18 C24 1.502(6)
C19 C20 1.432(6)
C19 H19 0.9500
C20 C21 1.423(6)
C20 H20 0.9500
C21 C22 1.429(6)
C21 C25 1.508(6)
C22 C23 1.407(6)
C22 H22 0.9500
C23 H23 0.9500
C24 H24A 0.9800
C24 H24B 0.9800
C24 H24C 0.9800
C25 C26 1.528(8)
C25 C27 1.531(8)
C25 H25 1.0000
C26 H26A 0.9800
C26 H26B 0.9800
C26 H26C 0.9800
C27 H27A 0.9800
C27 H27B 0.9800
C27 H27C 0.9800
C28 Cl4B 1.708(5)
C28 Cl3A 1.713(4)
C28 Cl5A 1.724(4)
C28 Cl3B 1.770(4)
C28 Cl5B 1.789(4)
C28 Cl4A 1.799(4)
C28 H28 1.0000

loop_
_geom_torsion_atom_site_label_1
_geom_torsion_atom_site_label_2
_geom_torsion_atom_site_label_3
_geom_torsion_atom_site_label_4
_geom_torsion
N3 Ru1 S1 C5 -8.24(17)
C22 Ru1 S1 C5 138.07(19)
C20 Ru1 S1 C5 77.3(2)
C23 Ru1 S1 C5 169.06(19)
C21 Ru1 S1 C5 100.38(19)
C19 Ru1 S1 C5 94.3(4)
C18 Ru1 S1 C5 177.6(2)
Cl1 Ru1 S1 C5 -96.79(15)
C5 N2 N3 C6 -178.4(4)
C5 N2 N3 Ru1 -12.2(5)
C22 Ru1 N3 C6 102.2(4)
C20 Ru1 N3 C6 51.2(4)
C23 Ru1 N3 C6 8.2(10)
C21 Ru1 N3 C6 85.2(4)
C19 Ru1 N3 C6 14.8(4)
C18 Ru1 N3 C6 -8.7(5)
S1 Ru1 N3 C6 175.7(4)
Cl1 Ru1 N3 C6 -98.0(4)
C22 Ru1 N3 N2 -61.7(4)
C20 Ru1 N3 N2 -112.7(3)
C23 Ru1 N3 N2 -155.7(7)
C21 Ru1 N3 N2 -78.8(3)
C19 Ru1 N3 N2 -149.2(3)
C18 Ru1 N3 N2 -172.6(3)
S1 Ru1 N3 N2 11.7(3)
Cl1 Ru1 N3 N2 98.0(3)
C5 N1 C4 Si1 145.3(4)
C3 Si1 C4 N1 -59.9(5)
C1 Si1 C4 N1 62.5(5)
C2 Si1 C4 N1 -179.2(4)
C4 N1 C5 N2 177.0(4)
C4 N1 C5 S1 -2.5(6)
N3 N2 C5 N1 -175.9(4)
N3 N2 C5 S1 3.6(6)
Ru1 S1 C5 N1 -175.0(3)
Ru1 S1 C5 N2 5.6(4)
N2 N3 C6 C8 -172.2(4)
Ru1 N3 C6 C8 23.8(6)
N2 N3 C6 C7 7.3(6)
Ru1 N3 C6 C7 -156.6(4)
N3 C6 C8 C9 -135.0(5)
C7 C6 C8 C9 45.5(7)
N3 C6 C8 C12 45.6(7)
C7 C6 C8 C12 -134.0(5)
N3 C6 C8 Fe1 135.8(4)
C7 C6 C8 Fe1 -43.8(6)
C15 Fe1 C8 C9 -11(3)
C13 Fe1 C8 C9 -150.3(4)
C14 Fe1 C8 C9 169.8(5)
C11 Fe1 C8 C9 81.5(3)
C12 Fe1 C8 C9 119.5(4)
C10 Fe1 C8 C9 38.1(3)
C16 Fe1 C8 C9 -65.3(4)
C17 Fe1 C8 C9 -104.9(4)
C15 Fe1 C8 C12 -130(3)
C13 Fe1 C8 C12 90.2(4)
C14 Fe1 C8 C12 50.3(5)
C11 Fe1 C8 C12 -38.0(3)
C9 Fe1 C8 C12 -119.5(4)
C10 Fe1 C8 C12 -81.4(3)
C16 Fe1 C8 C12 175.2(4)
C17 Fe1 C8 C12 135.6(4)
C15 Fe1 C8 C6 108(3)
C13 Fe1 C8 C6 -30.9(5)
C14 Fe1 C8 C6 -70.8(6)
C11 Fe1 C8 C6 -159.0(4)
C9 Fe1 C8 C6 119.4(5)
C12 Fe1 C8 C6 -121.1(5)
C10 Fe1 C8 C6 157.5(4)
C16 Fe1 C8 C6 54.1(5)
C17 Fe1 C8 C6 14.6(5)
C12 C8 C9 C10 -1.4(5)
C6 C8 C9 C10 179.1(4)
Fe1 C8 C9 C10 -60.2(3)
C12 C8 C9 Fe1 58.7(3)
C6 C8 C9 Fe1 -120.8(4)
C15 Fe1 C9 C10 -62.7(4)
C13 Fe1 C9 C10 175.7(5)
C14 Fe1 C9 C10 -22.0(17)
C11 Fe1 C9 C10 37.0(3)
C12 Fe1 C9 C10 80.7(3)
C8 Fe1 C9 C10 118.4(4)
C16 Fe1 C9 C10 -102.4(3)
C17 Fe1 C9 C10 -145.8(3)
C15 Fe1 C9 C8 178.9(4)
C13 Fe1 C9 C8 57.3(6)
C14 Fe1 C9 C8 -140.4(16)
C11 Fe1 C9 C8 -81.5(3)
C12 Fe1 C9 C8 -37.7(3)
C10 Fe1 C9 C8 -118.4(4)
C16 Fe1 C9 C8 139.2(3)
C17 Fe1 C9 C8 95.8(3)
C8 C9 C10 C11 1.7(6)
Fe1 C9 C10 C11 -58.4(3)
C8 C9 C10 Fe1 60.1(3)
C15 Fe1 C10 C11 -101.6(4)
C13 Fe1 C10 C11 -46.3(15)
C14 Fe1 C10 C11 -64.4(5)
C9 Fe1 C10 C11 120.1(4)
C12 Fe1 C10 C11 37.5(3)
C8 Fe1 C10 C11 81.9(3)
C16 Fe1 C10 C11 -143.6(3)
C17 Fe1 C10 C11 -177.1(4)
C15 Fe1 C10 C9 138.3(4)
C13 Fe1 C10 C9 -166.3(14)
C14 Fe1 C10 C9 175.5(4)
C11 Fe1 C10 C9 -120.1(4)
C12 Fe1 C10 C9 -82.6(3)
C8 Fe1 C10 C9 -38.2(3)
C16 Fe1 C10 C9 96.3(3)
C17 Fe1 C10 C9 62.8(5)
C9 C10 C11 C12 -1.3(6)
Fe1 C10 C11 C12 -59.8(3)
C9 C10 C11 Fe1 58.6(3)
C15 Fe1 C11 C10 94.1(4)
C13 Fe1 C11 C10 170.7(4)
C14 Fe1 C11 C10 134.7(4)
C9 Fe1 C11 C10 -37.3(3)
C12 Fe1 C11 C10 -119.6(4)
C8 Fe1 C11 C10 -81.3(3)
C16 Fe1 C11 C10 62.0(5)
C17 Fe1 C11 C10 165(2)
C15 Fe1 C11 C12 -146.3(4)
C13 Fe1 C11 C12 -69.7(5)
C14 Fe1 C11 C12 -105.7(4)
C9 Fe1 C11 C12 82.4(3)
C10 Fe1 C11 C12 119.6(4)
C8 Fe1 C11 C12 38.3(3)
C16 Fe1 C11 C12 -178.3(4)
C17 Fe1 C11 C12 -75(2)
C10 C11 C12 C8 0.4(5)
Fe1 C11 C12 C8 -59.7(3)
C10 C11 C12 Fe1 60.1(3)
C9 C8 C12 C11 0.6(5)
C6 C8 C12 C11 -179.8(4)
Fe1 C8 C12 C11 59.4(3)
C9 C8 C12 Fe1 -58.8(3)
C6 C8 C12 Fe1 120.8(5)
C15 Fe1 C12 C11 56.2(5)
C13 Fe1 C12 C11 132.7(4)
C14 Fe1 C12 C11 89.5(4)
C9 Fe1 C12 C11 -81.0(3)
C10 Fe1 C12 C11 -37.2(3)
C8 Fe1 C12 C11 -118.5(4)
C16 Fe1 C12 C11 162(4)
C17 Fe1 C12 C11 170.9(4)
C15 Fe1 C12 C8 174.7(4)
C13 Fe1 C12 C8 -108.8(4)
C14 Fe1 C12 C8 -152.0(4)
C11 Fe1 C12 C8 118.5(4)
C9 Fe1 C12 C8 37.6(3)
C10 Fe1 C12 C8 81.3(3)
C16 Fe1 C12 C8 -80(4)
C17 Fe1 C12 C8 -70.6(4)
C15 Fe1 C13 C14 37.1(5)
C11 Fe1 C13 C14 -60.9(6)
C9 Fe1 C13 C14 175.8(5)
C12 Fe1 C13 C14 -101.5(5)
C10 Fe1 C13 C14 -21.4(17)
C8 Fe1 C13 C14 -146.0(4)
C16 Fe1 C13 C14 80.2(5)
C17 Fe1 C13 C14 118.2(6)
C15 Fe1 C13 C17 -81.1(5)
C14 Fe1 C13 C17 -118.2(6)
C11 Fe1 C13 C17 -179.1(4)
C9 Fe1 C13 C17 57.5(6)
C12 Fe1 C13 C17 140.3(4)
C10 Fe1 C13 C17 -139.6(14)
C8 Fe1 C13 C17 95.8(4)
C16 Fe1 C13 C17 -38.0(4)
C17 C13 C14 C15 0.4(8)
Fe1 C13 C14 C15 -60.7(5)
C17 C13 C14 Fe1 61.0(5)
C13 Fe1 C14 C15 117.9(7)
C11 Fe1 C14 C15 -104.1(5)
C9 Fe1 C14 C15 -47.8(18)
C12 Fe1 C14 C15 -146.9(4)
C10 Fe1 C14 C15 -66.6(5)
C8 Fe1 C14 C15 179.9(4)
C16 Fe1 C14 C15 36.5(4)
C17 Fe1 C14 C15 79.4(5)
C15 Fe1 C14 C13 -117.9(7)
C11 Fe1 C14 C13 138.0(4)
C9 Fe1 C14 C13 -165.7(15)
C12 Fe1 C14 C13 95.2(5)
C10 Fe1 C14 C13 175.4(4)
C8 Fe1 C14 C13 62.0(6)
C16 Fe1 C14 C13 -81.5(5)
C17 Fe1 C14 C13 -38.5(5)
C13 C14 C15 C16 -0.5(8)
Fe1 C14 C15 C16 -60.7(5)
C13 C14 C15 Fe1 60.2(5)
C13 Fe1 C15 C14 -38.6(5)
C11 Fe1 C15 C14 89.9(5)
C9 Fe1 C15 C14 170.6(4)
C12 Fe1 C15 C14 54.3(7)
C10 Fe1 C15 C14 132.9(5)
C8 Fe1 C15 C14 -179(100)
C16 Fe1 C15 C14 -120.8(7)
C17 Fe1 C15 C14 -83.5(5)
C13 Fe1 C15 C16 82.2(5)
C14 Fe1 C15 C16 120.8(7)
C11 Fe1 C15 C16 -149.3(4)
C9 Fe1 C15 C16 -68.6(6)
C12 Fe1 C15 C16 175.1(4)
C10 Fe1 C15 C16 -106.3(5)
C8 Fe1 C15 C16 -59(3)
C17 Fe1 C15 C16 37.3(5)
C14 C15 C16 C17 0.5(8)
Fe1 C15 C16 C17 -60.0(5)
C14 C15 C16 Fe1 60.4(5)
C13 Fe1 C16 C15 -79.7(6)
C14 Fe1 C16 C15 -35.8(5)
C11 Fe1 C16 C15 51.1(6)
C9 Fe1 C16 C15 134.5(5)
C12 Fe1 C16 C15 -109(4)
C10 Fe1 C16 C15 90.1(5)
C8 Fe1 C16 C15 174.5(4)
C17 Fe1 C16 C15 -119.1(7)
C15 Fe1 C16 C17 119.1(7)
C13 Fe1 C16 C17 39.4(5)
C14 Fe1 C16 C17 83.3(5)
C11 Fe1 C16 C17 170.2(4)
C9 Fe1 C16 C17 -106.4(4)
C12 Fe1 C16 C17 10(4)
C10 Fe1 C16 C17 -150.8(4)
C8 Fe1 C16 C17 -66.4(6)
C15 C16 C17 C13 -0.2(7)
Fe1 C16 C17 C13 -59.4(4)
C15 C16 C17 Fe1 59.2(5)
C14 C13 C17 C16 -0.1(7)
Fe1 C13 C17 C16 60.6(4)
C14 C13 C17 Fe1 -60.7(5)
C15 Fe1 C17 C16 -37.2(5)
C13 Fe1 C17 C16 -117.0(6)
C14 Fe1 C17 C16 -79.1(5)
C11 Fe1 C17 C16 -111(2)
C9 Fe1 C17 C16 92.8(4)
C12 Fe1 C17 C16 -179.2(4)
C10 Fe1 C17 C16 52.0(6)
C8 Fe1 C17 C16 138.2(4)
C15 Fe1 C17 C13 79.8(5)
C14 Fe1 C17 C13 37.8(5)
C11 Fe1 C17 C13 6(2)
C9 Fe1 C17 C13 -150.2(5)
C12 Fe1 C17 C13 -62.2(6)
C10 Fe1 C17 C13 169.0(5)
C8 Fe1 C17 C13 -104.9(5)
C16 Fe1 C17 C13 117.0(6)
N3 Ru1 C18 C19 41.3(3)
C22 Ru1 C18 C19 -102.9(3)
C20 Ru1 C18 C19 -28.3(3)
C23 Ru1 C18 C19 -133.1(4)
C21 Ru1 C18 C19 -65.5(3)
S1 Ru1 C18 C19 -146.5(2)
Cl1 Ru1 C18 C19 129.4(3)
N3 Ru1 C18 C23 174.4(2)
C22 Ru1 C18 C23 30.2(3)
C20 Ru1 C18 C23 104.8(3)
C21 Ru1 C18 C23 67.7(3)
C19 Ru1 C18 C23 133.1(4)
S1 Ru1 C18 C23 -13.3(4)
Cl1 Ru1 C18 C23 -97.5(2)
N3 Ru1 C18 C24 -74.7(5)
C22 Ru1 C18 C24 141.1(5)
C20 Ru1 C18 C24 -144.3(5)
C23 Ru1 C18 C24 110.9(5)
C21 Ru1 C18 C24 178.6(5)
C19 Ru1 C18 C24 -115.9(6)
S1 Ru1 C18 C24 97.6(5)
Cl1 Ru1 C18 C24 13.4(4)
C23 C18 C19 C20 0.8(6)
C24 C18 C19 C20 177.5(4)
Ru1 C18 C19 C20 51.0(4)
C23 C18 C19 Ru1 -50.2(3)
C24 C18 C19 Ru1 126.5(4)
N3 Ru1 C19 C18 -149.6(3)
C22 Ru1 C19 C18 66.4(3)
C20 Ru1 C19 C18 134.4(4)
C23 Ru1 C19 C18 28.9(3)
C21 Ru1 C19 C18 104.5(3)
S1 Ru1 C19 C18 111.1(4)
Cl1 Ru1 C19 C18 -56.9(3)
N3 Ru1 C19 C20 76.0(3)
C22 Ru1 C19 C20 -68.0(3)
C23 Ru1 C19 C20 -105.5(3)
C21 Ru1 C19 C20 -29.9(3)
C18 Ru1 C19 C20 -134.4(4)
S1 Ru1 C19 C20 -23.3(5)
Cl1 Ru1 C19 C20 168.7(2)
C18 C19 C20 C21 3.7(6)
Ru1 C19 C20 C21 56.6(4)
C18 C19 C20 Ru1 -52.9(4)
N3 Ru1 C20 C21 120.6(3)
C22 Ru1 C20 C21 -30.4(3)
C23 Ru1 C20 C21 -67.5(3)
C19 Ru1 C20 C21 -131.3(4)
C18 Ru1 C20 C21 -104.1(3)
S1 Ru1 C20 C21 39.7(3)
Cl1 Ru1 C20 C21 -152.0(2)
N3 Ru1 C20 C19 -108.1(3)
C22 Ru1 C20 C19 100.9(3)
C23 Ru1 C20 C19 63.8(3)
C21 Ru1 C20 C19 131.3(4)
C18 Ru1 C20 C19 27.2(3)
S1 Ru1 C20 C19 171.0(2)
Cl1 Ru1 C20 C19 -20.7(4)
C19 C20 C21 C22 -4.4(6)
Ru1 C20 C21 C22 52.9(3)
C19 C20 C21 C25 176.6(4)
Ru1 C20 C21 C25 -126.1(4)
C19 C20 C21 Ru1 -57.3(4)
N3 Ru1 C21 C20 -65.4(3)
C22 Ru1 C21 C20 130.6(4)
C23 Ru1 C21 C20 102.3(3)
C19 Ru1 C21 C20 29.8(3)
C18 Ru1 C21 C20 65.2(3)
S1 Ru1 C21 C20 -148.1(2)
Cl1 Ru1 C21 C20 125.5(4)
N3 Ru1 C21 C22 164.0(2)
C20 Ru1 C21 C22 -130.6(4)
C23 Ru1 C21 C22 -28.2(3)
C19 Ru1 C21 C22 -100.8(3)
C18 Ru1 C21 C22 -65.4(3)
S1 Ru1 C21 C22 81.4(2)
Cl1 Ru1 C21 C22 -5.0(6)
N3 Ru1 C21 C25 52.3(5)
C22 Ru1 C21 C25 -111.7(5)
C20 Ru1 C21 C25 117.7(5)
C23 Ru1 C21 C25 -140.0(5)
C19 Ru1 C21 C25 147.5(5)
C18 Ru1 C21 C25 -177.1(5)
S1 Ru1 C21 C25 -30.4(4)
Cl1 Ru1 C21 C25 -116.8(5)
C20 C21 C22 C23 0.8(6)
C25 C21 C22 C23 179.9(4)
Ru1 C21 C22 C23 54.0(4)
C20 C21 C22 Ru1 -53.2(3)
C25 C21 C22 Ru1 125.9(4)
N3 Ru1 C22 C23 -160.6(3)
C20 Ru1 C22 C23 -103.7(3)
C21 Ru1 C22 C23 -133.9(4)
C19 Ru1 C22 C23 -65.9(3)
C18 Ru1 C22 C23 -30.0(2)
S1 Ru1 C22 C23 127.5(2)
Cl1 Ru1 C22 C23 44.3(3)
N3 Ru1 C22 C21 -26.7(4)
C20 Ru1 C22 C21 30.2(3)
C23 Ru1 C22 C21 133.9(4)
C19 Ru1 C22 C21 68.0(3)
C18 Ru1 C22 C21 103.8(3)
S1 Ru1 C22 C21 -98.7(2)
Cl1 Ru1 C22 C21 178.2(2)
C21 C22 C23 C18 3.5(6)
Ru1 C22 C23 C18 57.8(4)
C21 C22 C23 Ru1 -54.3(4)
C19 C18 C23 C22 -4.3(6)
C24 C18 C23 C22 178.9(4)
Ru1 C18 C23 C22 -55.8(4)
C19 C18 C23 Ru1 51.5(4)
C24 C18 C23 Ru1 -125.3(4)
N3 Ru1 C23 C22 109.6(8)
C20 Ru1 C23 C22 66.0(3)
C21 Ru1 C23 C22 28.5(3)
C19 Ru1 C23 C22 102.7(3)
C18 Ru1 C23 C22 130.7(4)
S1 Ru1 C23 C22 -57.1(3)
Cl1 Ru1 C23 C22 -144.8(2)
N3 Ru1 C23 C18 -21.0(9)
C22 Ru1 C23 C18 -130.7(4)
C20 Ru1 C23 C18 -64.7(3)
C21 Ru1 C23 C18 -102.1(3)
C19 Ru1 C23 C18 -28.0(2)
S1 Ru1 C23 C18 172.2(2)
Cl1 Ru1 C23 C18 84.6(2)
C20 C21 C25 C26 28.3(7)
C22 C21 C25 C26 -150.6(5)
Ru1 C21 C25 C26 -63.3(6)
C20 C21 C25 C27 -97.5(6)
C22 C21 C25 C27 83.5(6)
Ru1 C21 C25 C27 170.8(5)
